data_4317633
loop_
_publ_author_name
'Augusto Cingolani'
Effendy
'Fabio Marchetti'
'Claudio Pettinari'
'Riccardo Pettinari'
'Brian W. Skelton'
'Allan H. White'

_publ_contact_author_address
;
    Department of Chemistry
    University of Western Australia
    Nedlands
    Western Australia 6907
    Australia
;
_publ_contact_author_email bws@crystal.uwa.edu.au
_publ_contact_author_fax (+61)_08_9380_1118
_publ_contact_author_name 'Skelton, B. W.'
_publ_contact_author_phone (+61)_08-9380_3481
_publ_section_title
;
 First Structurally Characterized Silver(I) Derivatives with
 Nonfluorinated \b-Diketones
;
_journal_name_full 'Inorganic Chemistry'
_journal_page_first 1151
_journal_page_last 1161
_journal_paper_doi 10.1021/ic0109391
_journal_volume 41
_journal_year 2002
_chemical_formula_sum 'C76 H68 Ag2 N4 O4 P2'
_chemical_formula_weight 1379.09
_space_group_IT_number 14
_symmetry_cell_setting monoclinic
_symmetry_space_group_name_Hall '-P 2ybc'
_symmetry_space_group_name_H-M 'P 1 21/c 1'
_cell_angle_alpha 90.00000
_cell_angle_beta 91.7580(10)
_cell_angle_gamma 90.00000
_cell_formula_units_Z 2
_cell_length_a 11.8221(6)
_cell_length_b 13.2601(6)
_cell_length_c 20.5141(10)
_cell_measurement_reflns_used 6799
_cell_measurement_temperature 150
_cell_measurement_theta_max 28.7
_cell_measurement_theta_min 1.7
_cell_volume 3214.3(3)
_computing_cell_refinement 'Siemens SAINT (Siemens, 1995)'
_computing_data_collection 'Siemens SMART (Siemens, 1995)'
_computing_data_reduction 'xtal ADDREF SORTRF'
_computing_molecular_graphics xtal
_computing_publication_material 'xtal BONDLA CIFIO'
_computing_structure_refinement 'xtal CRYLSQ'
_computing_structure_solution xtal
_diffrn_ambient_temperature 150
_diffrn_measurement_device_type
;
Bruker SMART CCD diffractometer
;
_diffrn_measurement_method '\w scans'
_diffrn_radiation_detector 'CCD area detector'
_diffrn_radiation_monochromator graphite
_diffrn_radiation_source 'sealed tube'
_diffrn_radiation_type 'Mo K\a'
_diffrn_radiation_wavelength .71073
_diffrn_reflns_av_R_equivalents .040
_diffrn_reflns_av_sigmaI/netI .098
_diffrn_reflns_limit_h_max 20
_diffrn_reflns_limit_h_min -20
_diffrn_reflns_limit_k_max 22
_diffrn_reflns_limit_k_min 0
_diffrn_reflns_limit_l_max 35
_diffrn_reflns_limit_l_min 0
_diffrn_reflns_number 65629
_diffrn_reflns_theta_max 37.52
_diffrn_reflns_theta_min 1.72
_diffrn_standards_decay_% 0
_exptl_absorpt_coefficient_mu .713
_exptl_absorpt_correction_T_max .863
_exptl_absorpt_correction_T_min .749
_exptl_absorpt_correction_type multi-scan
_exptl_absorpt_process_details
;
  SADABS; Sheldrick, 1996
;
_exptl_crystal_colour pale_yellow
_exptl_crystal_density_diffrn 1.425
_exptl_crystal_description prism
_exptl_crystal_F_000 1416
_exptl_crystal_size_max .3
_exptl_crystal_size_mid .12
_exptl_crystal_size_min .12
_refine_diff_density_max 1.428
_refine_diff_density_min -.504
_refine_ls_goodness_of_fit_all .936
_refine_ls_goodness_of_fit_ref 1.012
_refine_ls_hydrogen_treatment refall
_refine_ls_matrix_type full
_refine_ls_number_constraints 0
_refine_ls_number_parameters 533
_refine_ls_number_reflns 11517
_refine_ls_number_restraints 0
_refine_ls_R_factor_all .065
_refine_ls_R_factor_gt .035
_refine_ls_shift/su_max .004
_refine_ls_shift/su_mean .0001
_refine_ls_structure_factor_coef F
_refine_ls_weighting_scheme calc
_refine_ls_wR_factor_all .042
_refine_ls_wR_factor_ref .038
_reflns_d_resolution_high .583
_reflns_d_resolution_low 11.789
_reflns_Friedel_coverage 0
_reflns_limit_h_max 20
_reflns_limit_h_min 0
_reflns_limit_k_max 22
_reflns_limit_k_min 0
_reflns_limit_l_max 35
_reflns_limit_l_min -35
_reflns_number_gt 11517
_reflns_number_total 16774
_reflns_threshold_expression 'F    > 4.00 sig(F   )'
_cod_data_source_file ic0109391_5.cif
_cod_data_source_block '[Ag(Q1)(o-tol3P)]2'
_cod_original_sg_symbol_Hall -p_2ybc
_cod_database_code 4317633

loop_
_symmetry_equiv_pos_as_xyz
+x,+y,+z
-x,1/2+y,1/2-z
-x,-y,-z
+x,1/2-y,1/2+z

loop_
_atom_site_label
_atom_site_fract_x
_atom_site_fract_y
_atom_site_fract_z
_atom_site_U_iso_or_equiv
_atom_site_adp_type
_atom_site_calc_flag
_atom_site_calc_attached_atom
_atom_site_occupancy
_atom_site_disorder_assembly
_atom_site_disorder_group
Ag .336107(9) .304569(8) .464616(6) .01980(5) Uani ? ? 1.00000 ? ?
N1 .36118(10) .55014(9) .44587(6) .0178(5) Uani ? ? 1.00000 ? ?
C11 .35063(13) .55200(11) .37691(7) .0192(6) Uani ? ? 1.00000 ? ?
C12 .27893(14) .48395(13) .34474(8) .0256(8) Uani ? ? 1.00000 ? ?
C13 .26790(16) .48582(16) .27722(9) .0320(9) Uani ? ? 1.00000 ? ?
C14 .32695(16) .55547(16) .24131(9) .0326(9) Uani ? ? 1.00000 ? ?
C15 .39675(17) .62344(15) .27309(9) .0324(9) Uani ? ? 1.00000 ? ?
C16 .41033(16) .62261(13) .34072(8) .0272(8) Uani ? ? 1.00000 ? ?
N2 .29348(11) .48351(9) .48080(6) .0191(6) Uani ? ? 1.00000 ? ?
C3 .31028(12) .50657(11) .54322(7) .0182(6) Uani ? ? 1.00000 ? ?
C31 .25450(16) .44375(13) .59345(8) .0253(8) Uani ? ? 1.00000 ? ?
C4 .38990(12) .58628(10) .55163(7) .0170(6) Uani ? ? 1.00000 ? ?
C41 .43448(12) .63237(11) .61011(7) .0176(6) Uani ? ? 1.00000 ? ?
O41 .52615(9) .67912(9) .61319(6) .0238(5) Uani ? ? 1.00000 ? ?
C411 .36854(12) .62854(11) .67098(7) .0179(6) Uani ? ? 1.00000 ? ?
C412 .25530(13) .65740(13) .67080(8) .0227(7) Uani ? ? 1.00000 ? ?
C413 .19749(15) .65621(15) .72866(9) .0293(8) Uani ? ? 1.00000 ? ?
C414 .25092(16) .62484(14) .78570(9) .0303(9) Uani ? ? 1.00000 ? ?
C415 .36442(16) .59739(14) .78644(8) .0307(9) Uani ? ? 1.00000 ? ?
C416 .42376(14) .60066(13) .72900(8) .0243(7) Uani ? ? 1.00000 ? ?
C5 .42658(12) .61069(10) .48751(7) .0167(6) Uani ? ? 1.00000 ? ?
O5 .49871(9) .67272(8) .46875(5) .0214(5) Uani ? ? 1.00000 ? ?
P .19448(3) .17859(3) .470941(19) .01686(16) Uani ? ? 1.00000 ? ?
C111 .11704(15) .14386(12) .39571(8) .0263(8) Uani ? ? 1.00000 ? ?
C112 .16897(17) .14024(15) .33636(9) .0335(9) Uani ? ? 1.00000 ? ?
C1121 .2922(2) .1594(2) .32921(11) .0458(12) Uani ? ? 1.00000 ? ?
C113 .1015(2) .11616(17) .27985(12) .0448(12) Uani ? ? 1.00000 ? ?
C114 -.0104(2) .09686(18) .28489(11) .0463(12) Uani ? ? 1.00000 ? ?
C115 -.06366(19) .09764(17) .34368(12) .0449(12) Uani ? ? 1.00000 ? ?
C116 .00012(18) .12064(15) .39918(11) .0363(10) Uani ? ? 1.00000 ? ?
C121 .25483(12) .05844(11) .49993(7) .0197(6) Uani ? ? 1.00000 ? ?
C122 .33509(13) .05548(12) .55202(7) .0215(7) Uani ? ? 1.00000 ? ?
C1221 .36458(17) .14553(14) .59417(9) .0276(8) Uani ? ? 1.00000 ? ?
C123 .39125(15) -.03553(13) .56513(9) .0286(8) Uani ? ? 1.00000 ? ?
C124 .36937(18) -.12165(14) .52873(10) .0357(10) Uani ? ? 1.00000 ? ?
C125 .2878(2) -.11941(14) .47903(10) .0370(10) Uani ? ? 1.00000 ? ?
C126 .23079(16) -.03009(12) .46482(9) .0274(8) Uani ? ? 1.00000 ? ?
C131 .08354(13) .21377(11) .52702(8) .0210(7) Uani ? ? 1.00000 ? ?
C132 .01672(13) .30073(12) .51558(8) .0235(7) Uani ? ? 1.00000 ? ?
C1321 .02472(16) .36423(14) .45491(10) .0290(8) Uani ? ? 1.00000 ? ?
C133 -.05967(15) .32902(14) .56296(11) .0314(9) Uani ? ? 1.00000 ? ?
C134 -.06893(17) .27541(16) .62049(11) .0367(10) Uani ? ? 1.00000 ? ?
C135 -.00338(17) .19026(16) .63150(10) .0346(9) Uani ? ? 1.00000 ? ?
C136 .07170(15) .15933(13) .58472(9) .0269(8) Uani ? ? 1.00000 ? ?
H12 .2442(17) .4418(16) .3696(10) .031(5) Uiso ? ? 1.00000 ? ?
H13 .2200(18) .4334(17) .2576(11) .038(6) Uiso ? ? 1.00000 ? ?
H14 .319(2) .5562(18) .1987(11) .042(6) Uiso ? ? 1.00000 ? ?
H15 .433(2) .6739(17) .2494(12) .041(6) Uiso ? ? 1.00000 ? ?
H16 .4601(18) .6708(16) .3640(10) .030(5) Uiso ? ? 1.00000 ? ?
H31a .310(2) .4179(18) .6259(12) .047(7) Uiso ? ? 1.00000 ? ?
H31b .216(2) .3860(18) .5749(12) .049(7) Uiso ? ? 1.00000 ? ?
H31c .200(2) .4822(17) .6170(11) .044(6) Uiso ? ? 1.00000 ? ?
H412 .2192(16) .6781(13) .6307(9) .019(5) Uiso ? ? 1.00000 ? ?
H413 .126(2) .6731(17) .7276(11) .039(6) Uiso ? ? 1.00000 ? ?
H414 .2139(18) .6273(17) .8258(11) .038(6) Uiso ? ? 1.00000 ? ?
H415 .4020(18) .5798(16) .8257(10) .033(5) Uiso ? ? 1.00000 ? ?
H416 .5061(17) .5834(15) .7297(9) .026(5) Uiso ? ? 1.00000 ? ?
H1121a .300(2) .234(2) .3329(15) .079(10) Uiso ? ? 1.00000 ? ?
H1121b .340(3) .122(2) .3696(15) .077(9) Uiso ? ? 1.00000 ? ?
H1121c .312(3) .133(3) .2809(16) .091(10) Uiso ? ? 1.00000 ? ?
H113 .1238(15) .1296(14) .2408(9) .013(4) Uiso ? ? 1.00000 ? ?
H114 -.054(3) .081(2) .2464(15) .079(9) Uiso ? ? 1.00000 ? ?
H115 -.156(3) .076(2) .3516(14) .080(9) Uiso ? ? 1.00000 ? ?
H116 -.0493(18) .1116(15) .4291(10) .027(5) Uiso ? ? 1.00000 ? ?
H1221a .309(2) .1889(19) .5976(14) .057(8) Uiso ? ? 1.00000 ? ?
H1221b .385(2) .1267(19) .6387(12) .050(7) Uiso ? ? 1.00000 ? ?
H1221c .430(3) .169(2) .5813(15) .070(9) Uiso ? ? 1.00000 ? ?
H123 .4475(17) -.0363(15) .6021(9) .027(5) Uiso ? ? 1.00000 ? ?
H124 .411(2) -.1792(19) .5367(12) .050(7) Uiso ? ? 1.00000 ? ?
H125 .273(2) -.173(2) .4537(12) .052(7) Uiso ? ? 1.00000 ? ?
H126 .1754(16) -.0299(14) .4300(9) .020(5) Uiso ? ? 1.00000 ? ?
H1321a .100(2) .3861(17) .4479(11) .041(6) Uiso ? ? 1.00000 ? ?
H1321b -.025(2) .4186(18) .4558(11) .043(6) Uiso ? ? 1.00000 ? ?
H1321c .017(2) .3246(18) .4159(12) .044(7) Uiso ? ? 1.00000 ? ?
H133 -.1087(18) .3863(16) .5527(10) .036(6) Uiso ? ? 1.00000 ? ?
H134 -.121(2) .2952(17) .6495(12) .046(7) Uiso ? ? 1.00000 ? ?
H135 -.009(2) .1518(19) .6695(12) .047(7) Uiso ? ? 1.00000 ? ?
H136 .1170(16) .1016(15) .5934(9) .026(5) Uiso ? ? 1.00000 ? ?

loop_
_atom_site_aniso_label
_atom_site_aniso_U_11
_atom_site_aniso_U_22
_atom_site_aniso_U_33
_atom_site_aniso_U_12
_atom_site_aniso_U_13
_atom_site_aniso_U_23
Ag .01772(5) .01920(5) .02267(5) -.00500(4) .00363(4) -.00084(4)
N1 .0185(5) .0168(5) .0182(5) -.0024(4) .0024(4) .0012(4)
C11 .0206(7) .0196(6) .0172(6) .0042(5) -.0009(5) -.0006(5)
C12 .0244(8) .0294(8) .0228(7) -.0016(6) -.0022(6) -.0009(6)
C13 .0286(9) .0422(10) .0247(8) .0024(7) -.0070(7) -.0052(7)
C14 .0331(9) .0454(11) .0191(7) .0110(8) -.0027(7) .0007(7)
C15 .0414(10) .0325(9) .0235(8) .0044(8) .0034(7) .0068(7)
C16 .0362(9) .0246(8) .0211(7) -.0027(7) .0026(6) .0020(6)
N2 .0190(6) .0176(5) .0210(6) -.0033(4) .0024(5) .0002(4)
C3 .0173(6) .0174(6) .0200(6) -.0005(5) .0033(5) -.0014(5)
C31 .0288(8) .0240(7) .0235(7) -.0089(6) .0063(6) -.0004(6)
C4 .0157(6) .0167(6) .0187(6) -.0010(5) .0027(5) -.0013(5)
C41 .0168(6) .0168(6) .0192(6) .0010(5) .0027(5) -.0004(5)
O41 .0192(5) .0302(6) .0221(5) -.0075(4) .0034(4) -.0036(4)
C411 .0176(6) .0175(6) .0186(6) -.0013(5) .0036(5) -.0017(5)
C412 .0193(7) .0287(8) .0203(7) .0022(6) .0030(6) -.0014(6)
C413 .0219(8) .0374(9) .0292(8) .0057(7) .0095(6) .0006(7)
C414 .0338(9) .0351(9) .0225(8) .0052(7) .0117(7) .0025(7)
C415 .0354(9) .0365(9) .0204(7) .0062(7) .0034(7) .0060(7)
C416 .0217(7) .0279(8) .0233(7) .0034(6) .0016(6) .0018(6)
C5 .0152(6) .0158(6) .0192(6) .0011(5) .0007(5) -.0003(5)
O5 .0193(5) .0230(5) .0221(5) -.0056(4) .0023(4) .0020(4)
P .01465(15) .01693(16) .01899(17) -.00168(12) .00064(13) -.00047(12)
C111 .0285(8) .0226(7) .0274(8) .0026(6) -.0089(6) -.0029(6)
C112 .0386(10) .0323(9) .0296(9) -.0033(8) -.0014(8) -.0026(7)
C1121 .0477(13) .0586(15) .0316(11) -.0160(11) .0068(9) -.0127(10)
C113 .0550(14) .0422(12) .0367(11) -.0115(10) -.0079(10) -.0027(9)
C114 .0557(14) .0437(12) .0385(11) -.0059(10) -.0140(10) .0059(9)
C115 .0358(11) .0409(11) .0568(14) -.0087(9) -.0156(10) .0037(10)
C116 .0327(10) .0292(9) .0462(12) -.0021(7) -.0100(9) -.0007(8)
C121 .0194(6) .0171(6) .0228(7) -.0000(5) .0042(5) .0015(5)
C122 .0209(7) .0217(7) .0220(7) -.0007(5) .0041(5) .0043(5)
C1221 .0301(9) .0261(8) .0261(8) -.0037(7) -.0064(7) .0044(6)
C123 .0290(8) .0293(8) .0276(8) .0065(7) .0034(7) .0074(7)
C124 .0464(11) .0254(8) .0359(10) .0130(8) .0094(8) .0059(7)
C125 .0572(13) .0199(8) .0341(10) .0050(8) .0019(9) -.0042(7)
C126 .0331(9) .0212(7) .0277(8) .0001(6) .0000(7) -.0025(6)
C131 .0162(6) .0205(7) .0265(7) -.0031(5) .0040(5) -.0017(5)
C132 .0163(6) .0198(6) .0347(8) -.0043(5) .0034(6) -.0031(6)
C1321 .0222(8) .0229(8) .0420(10) .0024(6) .0013(7) .0035(7)
C133 .0209(8) .0237(8) .0501(11) -.0010(6) .0080(7) -.0073(7)
C134 .0295(9) .0368(9) .0448(11) -.0028(7) .0182(8) -.0094(8)
C135 .0315(9) .0396(10) .0336(9) -.0034(8) .0142(7) .0019(8)
C136 .0230(8) .0258(8) .0324(9) -.0016(6) .0083(6) .0022(7)

loop_
_atom_type_symbol
_atom_type_description
_atom_type_oxidation_number
_atom_type_number_in_cell
_atom_type_scat_dispersion_real
_atom_type_scat_dispersion_imag
_atom_type_scat_source
C ? 0 152 .002 .002 'Int Tables Vol IV Tables 2.2B and 2.3.1'
H ? 0 136 0 0 'Int Tables Vol IV Tables 2.2B and 2.3.1'
Ag ? 0 4 -1.085 1.101 'Int Tables Vol IV Tables 2.2B and 2.3.1'
N ? 0 8 .004 .003 'Int Tables Vol IV Tables 2.2B and 2.3.1'
O ? 0 8 .008 .006 'Int Tables Vol IV Tables 2.2B and 2.3.1'
P ? 0 4 .09 .095 'Int Tables Vol IV Tables 2.2B and 2.3.1'

loop_
_diffrn_attenuator_code
_diffrn_attenuator_scale
? ?

loop_
_geom_angle_atom_site_label_1
_geom_angle_atom_site_label_2
_geom_angle_atom_site_label_3
_geom_angle_site_symmetry_1
_geom_angle_site_symmetry_2
_geom_angle_site_symmetry_3
_geom_angle
_geom_angle_publ_flag
N2 Ag P . . . 121.75(3) ?
N2 Ag O41 . . '3 666' 98.87(4) ?
N2 Ag O5 . . '3 666' 88.17(4) ?
P Ag O41 . . '3 666' 127.85(3) ?
P Ag O5 . . '3 666' 128.98(3) ?
O41 Ag O5 '3 666' . '3 666' 78.58(4) ?
C11 N1 N2 . . . 119.13(12) ?
C11 N1 C5 . . . 129.34(12) ?
N2 N1 C5 . . . 111.42(11) ?
N1 C11 C12 . . . 119.75(14) ?
N1 C11 C16 . . . 120.74(13) ?
C12 C11 C16 . . . 119.50(14) ?
C11 C12 C13 . . . 119.95(16) ?
C11 C12 H12 . . . 115.6(13) ?
C13 C12 H12 . . . 124.5(13) ?
C12 C13 C14 . . . 120.67(18) ?
C12 C13 H13 . . . 115.8(13) ?
C14 C13 H13 . . . 123.5(13) ?
C13 C14 C15 . . . 119.41(17) ?
C13 C14 H14 . . . 119.8(15) ?
C15 C14 H14 . . . 120.8(15) ?
C14 C15 C16 . . . 121.15(18) ?
C14 C15 H15 . . . 120.0(14) ?
C16 C15 H15 . . . 118.7(14) ?
C11 C16 C15 . . . 119.31(16) ?
C11 C16 H16 . . . 118.8(12) ?
C15 C16 H16 . . . 121.9(12) ?
Ag N2 N1 . . . 114.68(9) ?
Ag N2 C3 . . . 109.20(9) ?
N1 N2 C3 . . . 106.09(12) ?
N2 C3 C31 . . . 118.79(13) ?
N2 C3 C4 . . . 111.57(13) ?
C31 C3 C4 . . . 129.42(14) ?
C3 C31 H31a . . . 111.2(14) ?
C3 C31 H31b . . . 112.6(15) ?
C3 C31 H31c . . . 111.5(14) ?
H31a C31 H31b . . . 107(2) ?
H31a C31 H31c . . . 107(2) ?
H31b C31 H31c . . . 108(2) ?
C3 C4 C41 . . . 130.08(13) ?
C3 C4 C5 . . . 105.90(12) ?
C41 C4 C5 . . . 123.91(13) ?
C4 C41 O41 . . . 123.42(13) ?
C4 C41 C411 . . . 119.86(12) ?
O41 C41 C411 . . . 116.70(13) ?
C41 O41 Ag . . '3 666' 129.54(10) ?
C41 C411 C412 . . . 121.00(13) ?
C41 C411 C416 . . . 118.80(13) ?
C412 C411 C416 . . . 120.12(14) ?
C411 C412 C413 . . . 119.55(15) ?
C411 C412 H412 . . . 119.1(12) ?
C413 C412 H412 . . . 121.4(12) ?
C412 C413 C414 . . . 120.35(17) ?
C412 C413 H413 . . . 118.5(15) ?
C414 C413 H413 . . . 121.1(15) ?
C413 C414 C415 . . . 120.40(17) ?
C413 C414 H414 . . . 121.2(13) ?
C415 C414 H414 . . . 118.2(13) ?
C414 C415 C416 . . . 119.64(16) ?
C414 C415 H415 . . . 120.5(13) ?
C416 C415 H415 . . . 119.8(13) ?
C411 C416 C415 . . . 119.87(15) ?
C411 C416 H416 . . . 120.3(11) ?
C415 C416 H416 . . . 119.8(11) ?
N1 C5 C4 . . . 104.77(12) ?
N1 C5 O5 . . . 124.14(13) ?
C4 C5 O5 . . . 131.07(13) ?
C5 O5 Ag . . '3 666' 117.57(9) ?
Ag P C111 . . . 117.85(6) ?
Ag P C121 . . . 111.14(5) ?
Ag P C131 . . . 112.05(5) ?
C111 P C121 . . . 103.55(7) ?
C111 P C131 . . . 104.16(7) ?
C121 P C131 . . . 107.22(7) ?
P C111 C112 . . . 121.88(14) ?
P C111 C116 . . . 118.36(14) ?
C112 C111 C116 . . . 119.76(17) ?
C111 C112 C1121 . . . 122.90(18) ?
C111 C112 C113 . . . 118.21(19) ?
C1121 C112 C113 . . . 118.89(19) ?
C112 C1121 H1121a . . . 104.4(17) ?
C112 C1121 H1121b . . . 109.4(16) ?
C112 C1121 H1121c . . . 106.1(17) ?
H1121a C1121 H1121b . . . 110(2) ?
H1121a C1121 H1121c . . . 112(3) ?
H1121b C1121 H1121c . . . 115(2) ?
C112 C113 C114 . . . 120.3(2) ?
C112 C113 H113 . . . 121.7(12) ?
C114 C113 H113 . . . 115.7(12) ?
C113 C114 C115 . . . 122.6(2) ?
C113 C114 H114 . . . 118.8(19) ?
C115 C114 H114 . . . 118.6(19) ?
C114 C115 C116 . . . 118.1(2) ?
C114 C115 H115 . . . 125.9(14) ?
C116 C115 H115 . . . 115.9(14) ?
C111 C116 C115 . . . 121.0(2) ?
C111 C116 H116 . . . 137.9(14) ?
C115 C116 H116 . . . 100.9(14) ?
P C121 C122 . . . 121.07(11) ?
P C121 C126 . . . 119.29(12) ?
C122 C121 C126 . . . 119.21(14) ?
C121 C122 C1221 . . . 123.47(14) ?
C121 C122 C123 . . . 118.35(14) ?
C1221 C122 C123 . . . 118.19(14) ?
C122 C1221 H1221a . . . 113.7(18) ?
C122 C1221 H1221b . . . 112.5(15) ?
C122 C1221 H1221c . . . 107(2) ?
H1221a C1221 H1221b . . . 105(2) ?
H1221a C1221 H1221c . . . 117(3) ?
H1221b C1221 H1221c . . . 100(2) ?
C122 C123 C124 . . . 121.86(17) ?
C122 C123 H123 . . . 117.3(11) ?
C124 C123 H123 . . . 120.8(11) ?
C123 C124 C125 . . . 119.65(18) ?
C123 C124 H124 . . . 119.8(16) ?
C125 C124 H124 . . . 120.5(16) ?
C124 C125 C126 . . . 119.74(18) ?
C124 C125 H125 . . . 122.5(17) ?
C126 C125 H125 . . . 117.7(17) ?
C121 C126 C125 . . . 121.12(16) ?
C121 C126 H126 . . . 120.4(11) ?
C125 C126 H126 . . . 118.5(11) ?
P C131 C132 . . . 120.72(12) ?
P C131 C136 . . . 119.53(12) ?
C132 C131 C136 . . . 119.49(15) ?
C131 C132 C1321 . . . 122.94(15) ?
C131 C132 C133 . . . 118.23(16) ?
C1321 C132 C133 . . . 118.83(15) ?
C132 C1321 H1321a . . . 112.2(14) ?
C132 C1321 H1321b . . . 111.2(14) ?
C132 C1321 H1321c . . . 112.0(15) ?
H1321a C1321 H1321b . . . 111(2) ?
H1321a C1321 H1321c . . . 96(2) ?
H1321b C1321 H1321c . . . 113(2) ?
C132 C133 C134 . . . 121.63(17) ?
C132 C133 H133 . . . 116.8(13) ?
C134 C133 H133 . . . 121.5(13) ?
C133 C134 C135 . . . 119.9(2) ?
C133 C134 H134 . . . 118.8(15) ?
C135 C134 H134 . . . 121.1(15) ?
C134 C135 C136 . . . 119.65(19) ?
C134 C135 H135 . . . 121.6(15) ?
C136 C135 H135 . . . 118.7(15) ?
C131 C136 C135 . . . 121.03(16) ?
C131 C136 H136 . . . 120.4(12) ?
C135 C136 H136 . . . 118.6(12) ?

loop_
_geom_bond_atom_site_label_1
_geom_bond_atom_site_label_2
_geom_bond_site_symmetry_1
_geom_bond_site_symmetry_2
_geom_bond_distance
_geom_bond_publ_flag
Ag N2 . . 2.4504(12) ?
Ag P . . 2.3716(4) ?
Ag O41 . '3 666' 2.3250(12) ?
Ag O5 . '3 666' 2.3683(11) ?
N1 C11 . . 1.4165(19) ?
N1 N2 . . 1.4034(18) ?
N1 C5 . . 1.3898(18) ?
C11 C12 . . 1.391(2) ?
C11 C16 . . 1.399(2) ?
C12 C13 . . 1.387(2) ?
C12 H12 . . .87(2) ?
C13 C14 . . 1.384(3) ?
C13 H13 . . .98(2) ?
C14 C15 . . 1.373(3) ?
C14 H14 . . .88(2) ?
C15 C16 . . 1.392(2) ?
C15 H15 . . .94(2) ?
C16 H16 . . .98(2) ?
N2 C3 . . 1.326(2) ?
C3 C31 . . 1.494(2) ?
C3 C4 . . 1.422(2) ?
C31 H31a . . .98(2) ?
C31 H31b . . .97(2) ?
C31 H31c . . .96(2) ?
C4 C41 . . 1.432(2) ?
C4 C5 . . 1.435(2) ?
C41 O41 . . 1.2484(18) ?
C41 C411 . . 1.493(2) ?
C411 C412 . . 1.392(2) ?
C411 C416 . . 1.390(2) ?
C412 C413 . . 1.388(2) ?
C412 H412 . . .955(19) ?
C413 C414 . . 1.377(3) ?
C413 H413 . . .87(2) ?
C414 C415 . . 1.390(3) ?
C414 H414 . . .94(2) ?
C415 C416 . . 1.390(2) ?
C415 H415 . . .94(2) ?
C416 H416 . . 1.00(2) ?
C5 O5 . . 1.2537(18) ?
P C111 . . 1.8290(17) ?
P C121 . . 1.8371(15) ?
P C131 . . 1.8313(16) ?
C111 C112 . . 1.381(3) ?
C111 C116 . . 1.420(3) ?
C112 C1121 . . 1.490(3) ?
C112 C113 . . 1.423(3) ?
C1121 H1121a . . 1.00(3) ?
C1121 H1121b . . 1.11(3) ?
C1121 H1121c . . 1.09(3) ?
C113 C114 . . 1.355(4) ?
C113 H113 . . .869(19) ?
C114 C115 . . 1.377(3) ?
C114 H114 . . .95(3) ?
C115 C116 . . 1.380(3) ?
C115 H115 . . 1.14(3) ?
C116 H116 . . .87(2) ?
C121 C122 . . 1.408(2) ?
C121 C126 . . 1.402(2) ?
C122 C1221 . . 1.509(2) ?
C122 C123 . . 1.400(2) ?
C1221 H1221a . . .88(3) ?
C1221 H1221b . . .97(3) ?
C1221 H1221c . . .88(3) ?
C123 C124 . . 1.384(3) ?
C123 H123 . . .99(2) ?
C124 C125 . . 1.382(3) ?
C124 H124 . . .92(2) ?
C125 C126 . . 1.389(3) ?
C125 H125 . . .89(3) ?
C126 H126 . . .954(18) ?
C131 C132 . . 1.413(2) ?
C131 C136 . . 1.397(2) ?
C132 C1321 . . 1.508(3) ?
C132 C133 . . 1.398(3) ?
C1321 H1321a . . .95(2) ?
C1321 H1321b . . .93(2) ?
C1321 H1321c . . .96(2) ?
C133 C134 . . 1.385(3) ?
C133 H133 . . .97(2) ?
C134 C135 . . 1.384(3) ?
C134 H134 . . .91(3) ?
C135 C136 . . 1.389(3) ?
C135 H135 . . .94(2) ?
C136 H136 . . .95(2) ?

loop_
_geom_contact_atom_site_label_1
_geom_contact_atom_site_label_2
_geom_contact_distance
_geom_contact_site_symmetry_1
_geom_contact_site_symmetry_2
_geom_contact_publ_flag
Ag N1 3.2933(12) . . ?
Ag N1 4.4145(12) . '3 666' ?
Ag C11 3.7484(15) . . ?
Ag C12 3.4727(17) . . ?
Ag C3 3.1461(14) . . ?
Ag C31 3.3880(17) . . ?
Ag C4 3.5727(14) . '3 666' ?
Ag C41 3.2649(14) . '3 666' ?
Ag C5 3.1510(14) . '3 666' ?
Ag C111 3.6086(17) . . ?
Ag C112 3.906(2) . . ?
Ag C1121 3.407(2) . . ?
Ag C121 3.4846(15) . . ?
Ag C122 3.7584(16) . . ?
Ag C1221 3.4012(19) . . ?
Ag C131 3.4983(15) . . ?
Ag C132 3.9490(15) . . ?
Ag C1321 3.7646(18) . . ?
Ag H12 2.86(2) . . ?
Ag H31a 3.66(2) . . ?
Ag H31b 2.92(2) . . ?
Ag H1121a 2.88(3) . . ?
Ag H1121b 3.11(3) . . ?
Ag H1221a 3.15(3) . . ?
Ag H1221c 3.17(3) . . ?
Ag H124 3.42(3) . '3 656' ?
Ag H1321a 3.00(2) . . ?
N1 C12 2.428(2) . . ?
N1 C16 2.448(2) . . ?
N1 C3 2.181(2) . . ?
N1 C4 2.2375(19) . . ?
N1 C4 3.4533(19) . '3 666' ?
N1 O41 3.5472(17) . '3 666' ?
N1 O5 2.3365(16) . . ?
N1 O5 3.7902(16) . '3 666' ?
N1 H12 2.51(2) . . ?
N1 H16 2.62(2) . . ?
N1 H133 3.10(2) . '3 566' ?
C11 C13 2.405(2) . . ?
C11 C14 2.788(2) . . ?
C11 C15 2.409(2) . . ?
C11 N2 2.431(2) . . ?
C11 C5 2.537(2) . . ?
C11 O5 2.9957(18) . . ?
C11 H12 1.93(2) . . ?
C11 H16 2.06(2) . . ?
C12 C14 2.408(3) . . ?
C12 C15 2.766(3) . . ?
C12 C16 2.410(3) . . ?
C12 N2 2.791(2) . . ?
C12 O41 3.257(2) . '3 666' ?
C12 H13 2.01(2) . . ?
C13 C15 2.380(3) . . ?
C13 C16 2.773(3) . . ?
C13 H12 2.01(2) . . ?
C13 H14 1.97(2) . . ?
C14 C16 2.408(3) . . ?
C14 H13 2.09(2) . . ?
C14 H15 2.01(2) . . ?
C15 H14 1.97(2) . . ?
C15 H16 2.08(2) . . ?
C16 O5 2.875(2) . . ?
C16 H15 2.02(2) . . ?
N2 C31 2.428(2) . . ?
N2 C4 2.2729(19) . . ?
N2 O41 3.6286(17) . '3 666' ?
N2 C5 2.3077(19) . . ?
N2 O5 3.3529(17) . '3 666' ?
N2 O5 3.5041(17) . . ?
N2 P 4.2124(13) . . ?
N2 H12 2.40(2) . . ?
N2 H31a 3.10(2) . . ?
N2 H31b 2.52(2) . . ?
N2 H31c 3.04(2) . . ?
N2 H1321a 2.70(2) . . ?
N2 H133 2.85(2) . '3 566' ?
C3 C41 2.588(2) . . ?
C3 C5 2.280(2) . . ?
C3 O5 3.2932(18) . '3 666' ?
C3 H31a 2.06(2) . . ?
C3 H31b 2.07(2) . . ?
C3 H31c 2.05(2) . . ?
C31 C4 2.637(2) . . ?
C4 O41 2.3623(18) . . ?
C4 C411 2.532(2) . . ?
C4 O5 2.4481(18) . . ?
C41 C412 2.512(2) . . ?
C41 C416 2.482(2) . . ?
C41 C5 2.530(2) . . ?
C41 O5 3.0671(18) . . ?
C41 H412 2.663(19) . . ?
C41 H416 2.65(2) . . ?
O41 C411 2.3372(18) . . ?
O41 C416 2.893(2) . . ?
O41 C5 2.9446(18) . . ?
O41 O5 2.9721(16) . . ?
O41 P 4.2186(12) . '3 666' ?
O41 C1121 3.231(3) . '3 666' ?
O41 H416 2.72(2) . . ?
O41 H1121a 2.58(3) . '3 666' ?
O41 H124 2.78(2) . '1 565' ?
C411 C413 2.402(2) . . ?
C411 C414 2.770(2) . . ?
C411 C415 2.406(2) . . ?
C411 H412 2.035(18) . . ?
C411 H416 2.08(2) . . ?
C412 C414 2.398(2) . . ?
C412 C415 2.782(2) . . ?
C412 C416 2.411(2) . . ?
C412 H31c 2.64(2) . . ?
C412 H413 1.96(2) . . ?
C413 C415 2.401(3) . . ?
C413 C416 2.774(2) . . ?
C413 H412 2.05(2) . . ?
C413 H414 2.03(2) . . ?
C414 C416 2.403(3) . . ?
C414 H413 1.97(2) . . ?
C414 H415 2.03(2) . . ?
C415 H414 2.02(2) . . ?
C415 H416 2.08(2) . . ?
C416 H415 2.03(2) . . ?
C5 H16 2.70(2) . . ?
O5 P 4.2777(12) . '3 666' ?
O5 C1221 3.196(2) . '3 666' ?
O5 H16 2.18(2) . . ?
O5 H1221c 2.49(3) . '3 666' ?
O5 H124 2.64(3) . '1 565' ?
P C112 2.814(2) . . ?
P C1121 3.172(2) . . ?
P C116 2.798(2) . . ?
P C122 2.8328(16) . . ?
P C1221 3.212(2) . . ?
P C126 2.8036(17) . . ?
P C132 2.8276(16) . . ?
P C1321 3.1867(19) . . ?
P C136 2.7977(19) . . ?
P H31b 3.48(2) . . ?
P H1121a 3.21(3) . . ?
P H1121b 2.84(3) . . ?
P H116 3.11(2) . . ?
P H1221a 2.89(3) . . ?
P H1221c 3.54(3) . . ?
P H126 2.896(18) . . ?
P H1321a 3.00(2) . . ?
P H1321c 3.05(2) . . ?
P H136 2.89(2) . . ?
C111 C1121 2.523(3) . . ?
C111 C113 2.406(3) . . ?
C111 C114 2.760(3) . . ?
C111 C115 2.437(3) . . ?
C111 C121 2.880(2) . . ?
C111 C131 2.887(2) . . ?
C111 H116 2.14(2) . . ?
C111 H126 2.500(18) . . ?
C112 C114 2.410(3) . . ?
C112 C115 2.816(3) . . ?
C112 C116 2.423(3) . . ?
C112 H1121a 1.99(3) . . ?
C112 H1121b 2.13(3) . . ?
C112 H1121c 2.07(3) . . ?
C112 H113 2.020(19) . . ?
C1121 C113 2.509(3) . . ?
C1121 H113 2.680(18) . . ?
C113 C115 2.397(3) . . ?
C113 C116 2.759(3) . . ?
C113 H1121c 2.50(3) . . ?
C113 H114 2.00(3) . . ?
C114 C116 2.365(3) . . ?
C114 H113 1.901(18) . . ?
C114 H115 2.24(3) . . ?
C115 H114 2.01(3) . . ?
C115 H116 1.76(2) . . ?
C116 H115 2.14(3) . . ?
C121 C1221 2.569(2) . . ?
C121 C123 2.410(2) . . ?
C121 C124 2.799(2) . . ?
C121 C125 2.431(2) . . ?
C121 C131 2.953(2) . . ?
C121 H126 2.057(18) . . ?
C121 H136 2.62(2) . . ?
C122 C124 2.433(2) . . ?
C122 C125 2.807(2) . . ?
C122 C126 2.423(2) . . ?
C122 H1221a 2.03(3) . . ?
C122 H1221b 2.08(3) . . ?
C122 H1221c 1.96(3) . . ?
C122 H123 2.05(2) . . ?
C1221 C123 2.496(3) . . ?
C1221 H123 2.61(2) . . ?
C123 C125 2.392(3) . . ?
C123 C126 2.757(3) . . ?
C123 H1221b 2.63(3) . . ?
C123 H124 2.01(2) . . ?
C124 C126 2.397(3) . . ?
C124 H123 2.08(2) . . ?
C124 H125 2.01(3) . . ?
C125 H124 2.01(3) . . ?
C125 H126 2.026(18) . . ?
C126 H125 1.97(3) . . ?
C131 C1321 2.567(2) . . ?
C131 C133 2.413(2) . . ?
C131 C134 2.794(3) . . ?
C131 C135 2.425(3) . . ?
C131 H136 2.05(2) . . ?
C132 C134 2.430(3) . . ?
C132 C135 2.809(3) . . ?
C132 C136 2.428(2) . . ?
C132 H1321a 2.06(2) . . ?
C132 H1321b 2.04(2) . . ?
C132 H1321c 2.07(2) . . ?
C132 H133 2.03(2) . . ?
C1321 C133 2.503(3) . . ?
C1321 H133 2.61(2) . . ?
C133 C135 2.397(3) . . ?
C133 C136 2.763(3) . . ?
C133 H1321b 2.54(2) . . ?
C133 H134 1.99(3) . . ?
C134 C136 2.397(3) . . ?
C134 H133 2.07(2) . . ?
C134 H135 2.04(2) . . ?
C135 H134 2.01(2) . . ?
C135 H136 2.02(2) . . ?
C136 H135 2.01(2) . . ?
H12 H13 2.31(3) . . ?
H13 H14 2.36(3) . . ?
H14 H15 2.29(3) . . ?
H14 H115 2.18(4) . 2 ?
H15 H16 2.36(3) . . ?
H31a H31b 1.57(3) . . ?
H31a H31c 1.56(3) . . ?
H31b H31c 1.56(3) . . ?
H412 H413 2.30(3) . . ?
H413 H414 2.32(3) . . ?
H414 H415 2.31(3) . . ?
H415 H416 2.35(3) . . ?
H1121a H1121b 1.72(4) . . ?
H1121a H1121c 1.73(5) . . ?
H1121b H1121c 1.84(5) . . ?
H1121c H113 2.35(4) . . ?
H113 H114 2.20(4) . . ?
H115 H116 2.05(4) . . ?
H1221a H1221b 1.47(4) . . ?
H1221a H1221c 1.50(4) . . ?
H1221b H1221c 1.42(4) . . ?
H123 H124 2.35(3) . . ?
H124 H125 2.33(4) . . ?
H125 H126 2.26(3) . . ?
H1321a H1321b 1.55(3) . . ?
H1321a H1321c 1.42(3) . . ?
H1321b H1321c 1.58(3) . . ?
H1321b H133 2.29(3) . . ?
H133 H134 2.33(3) . . ?
H134 H135 2.35(3) . . ?
H135 H136 2.29(3) . . ?

loop_
_geom_hbond_atom_site_label_D
_geom_hbond_atom_site_label_H
_geom_hbond_atom_site_label_A
_geom_hbond_site_symmetry_D
_geom_hbond_site_symmetry_H
_geom_hbond_site_symmetry_A
_geom_hbond_distance_DH
_geom_hbond_distance_HA
_geom_hbond_distance_DA
_geom_hbond_angle_DHA
_geom_hbond_publ_flag
? ? ? ? ? ? ? ? ? ? ?

loop_
_geom_torsion_atom_site_label_1
_geom_torsion_atom_site_label_2
_geom_torsion_atom_site_label_3
_geom_torsion_atom_site_label_4
_geom_torsion_site_symmetry_1
_geom_torsion_site_symmetry_2
_geom_torsion_site_symmetry_3
_geom_torsion_site_symmetry_4
_geom_torsion
_geom_torsion_publ_flag
? ? ? ? ? ? ? ? ? ?
